data_1528618
loop_
_publ_author_name
'Kahlenberg, V.'
'Wertl, W.'
'Schottenberger, H.'
'Kaindl, R.'
'Toebbens, D.M.'
'Schuster, P.'

_publ_section_title
;
 Rietveld analysis and Raman spectroscopic investigations on alpha-Y2 Si2
 O7
;
_journal_name_full 'Zeitschrift fuer Anorganische und Allgemeine Chemie'
_journal_page_first 1166
_journal_page_last 1172
_journal_volume 634
_journal_year 2008
_chemical_formula_sum 'O7 Si2 Y2'
_chemical_name_systematic 'Y2 (Si2 O7)'
_space_group_IT_number 2
_symmetry_space_group_name_Hall '-P 1'
_symmetry_space_group_name_H-M 'P -1'
_cell_angle_alpha 94.4706
_cell_angle_beta 89.0681
_cell_angle_gamma 88.2347
_cell_formula_units_Z 4
_cell_length_a 6.5862
_cell_length_b 6.62895
_cell_length_c 12.02723
_cell_volume 523.166
_citation_journal_id_ASTM ZAACAB
_cod_data_source_file Kahlenberg_ZAACAB_2008_1432.cif
_cod_data_source_block O7Si2Y2
_cod_original_cell_volume 523.1661
_cod_database_code 1528618

loop_
_symmetry_equiv_pos_as_xyz
x,y,z
-x,-y,-z

loop_
_atom_site_label
_atom_site_type_symbol
_atom_site_fract_x
_atom_site_fract_y
_atom_site_fract_z
_atom_site_occupancy
_atom_site_U_iso_or_equiv
Y1 Y+3 0.9486 0.3313 0.11624 1 0.0
O6 O-2 0.2213 0.1113 0.3808 1 0.0
O5 O-2 0.5858 0.1767 0.4524 1 0.0
Y4 Y+3 0.6671 0.8258 0.10643 1 0.0
O8 O-2 0.2704 0.2159 0.6903 1 0.0
O13 O-2 0.999 0.6701 0.0833 1 0.0
O10 O-2 0.071 0.5792 0.6858 1 0.0
O14 O-2 0.0039 0.0173 0.1791 1 0.0
Y2 Y+3 0.886 0.0933 0.35829 1 0.0
O11 O-2 0.2372 0.9191 0.9986 1 0.0
O12 O-2 0.3399 0.7875 0.1936 1 0.0
O4 O-2 0.3956 0.4248 0.3101 1 0.0
Y3 Y+3 0.3723 0.7819 0.36827 1 0.0
O7 O-2 0.2878 0.4195 0.5122 1 0.0
O3 O-2 0.309 0.2928 0.0887 1 0.0
Si4 Si+4 0.1466 0.3665 0.6202 1 0.0
O1 O-2 0.6441 0.4842 0.1248 1 0.0
Si2 Si+4 0.4821 0.337 0.1768 1 0.0
O9 O-2 0.9654 0.2314 0.572 1 0.0
Si1 Si+4 0.1538 0.8481 0.117 1 0.0
O2 O-2 0.6128 0.1472 0.2085 1 0.0
Si3 Si+4 0.3778 0.2775 0.4055 1 0.0
